data_9013675
loop_
_publ_author_name
'Kampf, A. R.'
'Rossman, G. R.'
'Housley, R. M.'

_publ_section_title
;Plumbophyllite, a new species from the Blue Bell claims near Baker, San
 Bernardino County, California Locality: Blue Bell claims near Baker, San
 Bernardino County, California, USA
;
_journal_name_full 'American Mineralogist'
_journal_page_first 1198
_journal_page_last 1204
_journal_paper_doi 10.2138/am.2009.3156
_journal_volume 94
_journal_year 2009
_chemical_compound_source 'Blue Bell claims near Baker, San Bernardino County, California, USA'
_chemical_formula_sum 'H2 O5.5 Pb Si2'
_chemical_name_mineral Plumbophyllite
_space_group_IT_number 60
_symmetry_space_group_name_Hall '-P 2n 2ab'
_symmetry_space_group_name_H-M 'P b c n'
_cell_angle_alpha 90
_cell_angle_beta 90
_cell_angle_gamma 90
_cell_formula_units_Z 8
_cell_length_a 13.2083
_cell_length_b 9.7832
_cell_length_c 8.6545
_cell_volume 1118.330
_database_code_amcsd 0004972
_exptl_crystal_density_diffrn 4.198
_cod_original_formula_sum 'Pb Si2 O5.5 H2'
_cod_database_code 9013675

loop_
_space_group_symop_operation_xyz
x,y,z
x,-y,1/2+z
-x,y,1/2-z
1/2-x,1/2+y,z
1/2+x,1/2-y,-z
1/2+x,1/2+y,1/2-z
1/2-x,1/2-y,1/2+z
-x,-y,-z

loop_
_atom_site_aniso_label
_atom_site_aniso_U_11
_atom_site_aniso_U_22
_atom_site_aniso_U_33
_atom_site_aniso_U_12
_atom_site_aniso_U_13
_atom_site_aniso_U_23
Pb 0.00960 0.01350 0.01350 0.00025 0.00015 -0.00134
Si1 0.00710 0.00670 0.00750 0.00090 0.00040 0.00050
Si2 0.00700 0.00700 0.00750 0.00150 0.00120 -0.00020
O1 0.01100 0.01700 0.01200 -0.00100 0.00000 0.00200
O2 0.01200 0.01100 0.01300 -0.00100 0.00100 0.00300
O3 0.01500 0.01300 0.01300 0.00600 -0.00500 -0.00300
O4 0.01200 0.01400 0.00600 0.00100 0.00200 0.00400
O5 0.01100 0.01200 0.01900 0.00400 0.00500 0.00300
Wat 0.01200 0.04300 0.15900 0.00700 0.04300 -0.02600

loop_
_atom_site_label
_atom_site_fract_x
_atom_site_fract_y
_atom_site_fract_z
_atom_site_occupancy
_atom_site_U_iso_or_equiv
_atom_site_type_symbol
_atom_site_attached_hydrogens
Pb 0.53131 0.18997 0.46446 1.00000 0.01220 Pb 0
Si1 0.27490 0.18250 0.31840 1.00000 0.00710 Si 0
Si2 0.30440 0.07550 0.63980 1.00000 0.00720 Si 0
O1 0.39260 0.21620 0.30170 1.00000 0.01340 O 0
O2 0.24330 -0.05940 0.69890 1.00000 0.01180 O 0
O3 0.29960 0.18990 0.77710 1.00000 0.01350 O 0
O4 0.24160 0.13700 0.49270 1.00000 0.01080 O 0
O5 0.41790 0.03780 0.59370 1.00000 0.01400 O 0
Wat 0.46100 0.44390 0.61730 0.50000 0.07100 O 2

loop_
_cod_changelog_entry_id
_cod_changelog_entry_author
_cod_changelog_entry_date
_cod_changelog_entry_text
1
;cod-tools version 3.8.0
Id: cif_guess_AMCSD_atom_types 9581 2023-05-17 12:35:41Z saulius
;
2023-05-18T11:42:28+03:00
;Derived atom types and hydrogen counts
from atom names that follow the AMCSD naming convention
(Wat == water, O-H == hydroxyl).
;

loop_
_cod_related_entry_id
_cod_related_entry_database
_cod_related_entry_code
1 AMCSD 0004972
